data_1519869
loop_
_publ_author_name
'Beckett, Michael A.'
'Horton, Peter N.'
'Hursthouse, Michael B.'

_publ_section_title
;
 2-(2-Ethoxy)pyridine diphenylborinate
;
_journal_name_full 'Crystal Structure Report Archive'
_journal_page_first 265
_journal_year 2007
_chemical_formula_sum 'C19 H18 B N O'
_chemical_formula_weight 287.15
_space_group_IT_number 14
_symmetry_cell_setting monoclinic
_symmetry_space_group_name_Hall '-P 2ybc'
_symmetry_space_group_name_H-M 'P 1 21/c 1'
_atom_sites_solution_hydrogens geom
_atom_sites_solution_primary direct
_atom_sites_solution_secondary difmap
_cell_angle_alpha 90.00
_cell_angle_beta 95.2720(10)
_cell_angle_gamma 90.00
_cell_formula_units_Z 8
_cell_length_a 14.2194(3)
_cell_length_b 10.2937(2)
_cell_length_c 20.6731(5)
_cell_measurement_reflns_used 7186
_cell_measurement_temperature 120(2)
_cell_measurement_theta_max 27.485
_cell_measurement_theta_min 2.910
_cell_volume 3013.13(11)
_computing_cell_refinement 'DENZO (Otwinowski & Minor, 1997) & COLLECT (Hooft, R.W.W., 1998)'
_computing_data_collection 'COLLECT (Hooft, R.W.W., 1998)'
_computing_data_reduction 'DENZO (Otwinowski & Minor, 1997) & COLLECT (Hooft, R.W.W., 1998)'
_computing_molecular_graphics 'ORTEP3 for Windows (Farrugia, 1997)'
_computing_publication_material 'WinGX (Farrugia, 1999)'
_computing_structure_refinement 'SHELXL-97 (Sheldrick, 1997b)'
_computing_structure_solution 'SHELXS-97 (Sheldrick, 1997a)'
_diffrn_ambient_temperature 120(2)
_diffrn_detector_area_resol_mean 9.091
_diffrn_measured_fraction_theta_full 0.997
_diffrn_measured_fraction_theta_max 0.997
_diffrn_measurement_device_type 'Bruker-Nonius 95mm CCD camera on \k-goniostat'
_diffrn_measurement_method '\f & \w scans'
_diffrn_radiation_monochromator '10cm confocal mirrors'
_diffrn_radiation_source 'Bruker-Nonius FR591 rotating anode'
_diffrn_radiation_type MoK\a
_diffrn_radiation_wavelength 0.71073
_diffrn_reflns_av_R_equivalents 0.0437
_diffrn_reflns_av_sigmaI/netI 0.0393
_diffrn_reflns_limit_h_max 18
_diffrn_reflns_limit_h_min -18
_diffrn_reflns_limit_k_max 13
_diffrn_reflns_limit_k_min -13
_diffrn_reflns_limit_l_max 26
_diffrn_reflns_limit_l_min -26
_diffrn_reflns_number 30176
_diffrn_reflns_theta_full 27.48
_diffrn_reflns_theta_max 27.48
_diffrn_reflns_theta_min 3.34
_exptl_absorpt_coefficient_mu 0.077
_exptl_absorpt_correction_T_max 0.9939
_exptl_absorpt_correction_T_min 0.9715
_exptl_absorpt_correction_type multi-scan
_exptl_absorpt_process_details 'SADABS V2.10 (Sheldrick, G.M., 2003)'
_exptl_crystal_colour Colourless
_exptl_crystal_density_diffrn 1.266
_exptl_crystal_density_method 'not measured'
_exptl_crystal_description Blade
_exptl_crystal_F_000 1216
_exptl_crystal_size_max 0.38
_exptl_crystal_size_mid 0.15
_exptl_crystal_size_min 0.08
_refine_diff_density_max 0.359
_refine_diff_density_min -0.208
_refine_diff_density_rms 0.048
_refine_ls_extinction_coef 0.0023(5)
_refine_ls_extinction_expression Fc^*^=kFc[1+0.001xFc^2^\l^3^/sin(2\q)]^-1/4^
_refine_ls_extinction_method SHELXL
_refine_ls_goodness_of_fit_ref 1.097
_refine_ls_hydrogen_treatment constr
_refine_ls_matrix_type full
_refine_ls_number_parameters 398
_refine_ls_number_reflns 6886
_refine_ls_number_restraints 0
_refine_ls_restrained_S_all 1.097
_refine_ls_R_factor_all 0.0678
_refine_ls_R_factor_gt 0.0518
_refine_ls_shift/su_max 0.000
_refine_ls_shift/su_mean 0.000
_refine_ls_structure_factor_coef Fsqd
_refine_ls_weighting_details 'calc w=1/[\s^2^(Fo^2^)+(0.0100P)^2^+2.4921P] where P=(Fo^2^+2Fc^2^)/3'
_refine_ls_weighting_scheme calc
_refine_ls_wR_factor_gt 0.1016
_refine_ls_wR_factor_ref 0.1113
_reflns_number_gt 5640
_reflns_number_total 6886
_reflns_threshold_expression >2sigma(I)
_cod_data_source_file eCrystal-265.cif
_cod_data_source_block 2006src1540
_cod_depositor_comments
;
Citation :
Beckett, Michael A. and Horton, Peter N. and Hursthouse, Michael B. (2007) 
University of Southampton, Crystal Structure Report Archive. 
(doi:10.5258/ecrystals/265)

More at:
http://ecrystals.chem.soton.ac.uk/265/
;
_cod_original_sg_symbol_H-M P2(1)/c
_cod_database_code 1519869

loop_
_symmetry_equiv_pos_as_xyz
'x, y, z'
'-x, y+1/2, -z+1/2'
'-x, -y, -z'
'x, -y-1/2, z-1/2'

loop_
_atom_site_label
_atom_site_type_symbol
_atom_site_fract_x
_atom_site_fract_y
_atom_site_fract_z
_atom_site_U_iso_or_equiv
_atom_site_adp_type
_atom_site_occupancy
_atom_site_symmetry_multiplicity
_atom_site_calc_flag
_atom_site_refinement_flags
_atom_site_disorder_assembly
_atom_site_disorder_group
C1 C 0.49252(12) 0.63003(16) 0.14247(8) 0.0248(3) Uani 1 1 d . . .
H1A H 0.4760 0.6426 0.1875 0.030 Uiso 1 1 calc R . .
H1B H 0.4705 0.7070 0.1166 0.030 Uiso 1 1 calc R . .
C2 C 0.59862(12) 0.61623(17) 0.14217(9) 0.0300(4) Uani 1 1 d . . .
H2A H 0.6150 0.6139 0.0967 0.036 Uiso 1 1 calc R . .
H2B H 0.6297 0.6931 0.1635 0.036 Uiso 1 1 calc R . .
C3 C 0.63555(11) 0.49595(16) 0.17649(8) 0.0228(3) Uani 1 1 d . . .
C4 C 0.72895(12) 0.48657(19) 0.20309(9) 0.0305(4) Uani 1 1 d . . .
H4 H 0.7705 0.5580 0.1998 0.037 Uiso 1 1 calc R . .
C5 C 0.76161(12) 0.3747(2) 0.23408(9) 0.0314(4) Uani 1 1 d . . .
H5 H 0.8252 0.3686 0.2524 0.038 Uiso 1 1 calc R . .
C6 C 0.70024(12) 0.27141(18) 0.23807(8) 0.0265(4) Uani 1 1 d . . .
H6 H 0.7209 0.1928 0.2588 0.032 Uiso 1 1 calc R . .
C7 C 0.60856(11) 0.28516(16) 0.21129(7) 0.0217(3) Uani 1 1 d . . .
H7 H 0.5663 0.2143 0.2140 0.026 Uiso 1 1 calc R . .
C8 C 0.40691(11) 0.41237(15) 0.22263(8) 0.0198(3) Uani 1 1 d . . .
C9 C 0.30858(11) 0.39336(17) 0.21782(8) 0.0243(3) Uani 1 1 d . . .
H9 H 0.2769 0.3717 0.1768 0.029 Uiso 1 1 calc R . .
C10 C 0.25616(12) 0.40523(17) 0.27102(8) 0.0272(4) Uani 1 1 d . . .
H10 H 0.1902 0.3886 0.2662 0.033 Uiso 1 1 calc R . .
C11 C 0.29968(12) 0.44116(16) 0.33112(8) 0.0255(4) Uani 1 1 d . . .
H11 H 0.2638 0.4506 0.3674 0.031 Uiso 1 1 calc R . .
C12 C 0.39620(12) 0.46309(16) 0.33749(8) 0.0234(3) Uani 1 1 d . . .
H12 H 0.4268 0.4895 0.3781 0.028 Uiso 1 1 calc R . .
C13 C 0.44856(11) 0.44631(15) 0.28411(7) 0.0206(3) Uani 1 1 d . . .
H13 H 0.5150 0.4585 0.2899 0.025 Uiso 1 1 calc R . .
C14 C 0.43514(10) 0.27553(16) 0.11277(7) 0.0193(3) Uani 1 1 d . . .
C15 C 0.39287(11) 0.16347(16) 0.13513(8) 0.0213(3) Uani 1 1 d . . .
H15 H 0.3771 0.1608 0.1788 0.026 Uiso 1 1 calc R . .
C16 C 0.37326(11) 0.05577(16) 0.09545(8) 0.0235(3) Uani 1 1 d . . .
H16 H 0.3449 -0.0191 0.1122 0.028 Uiso 1 1 calc R . .
C17 C 0.39504(12) 0.05772(17) 0.03162(8) 0.0260(4) Uani 1 1 d . . .
H17 H 0.3816 -0.0154 0.0043 0.031 Uiso 1 1 calc R . .
C18 C 0.43673(12) 0.16744(18) 0.00794(8) 0.0269(4) Uani 1 1 d . . .
H18 H 0.4518 0.1696 -0.0359 0.032 Uiso 1 1 calc R . .
C19 C 0.45656(11) 0.27427(16) 0.04788(8) 0.0227(3) Uani 1 1 d . . .
H19 H 0.4854 0.3485 0.0308 0.027 Uiso 1 1 calc R . .
B1 B 0.46118(12) 0.40299(18) 0.15668(8) 0.0188(3) Uani 1 1 d . . .
N1 N 0.57618(9) 0.39476(13) 0.18137(6) 0.0188(3) Uani 1 1 d . . .
O1 O 0.44779(8) 0.51708(11) 0.11572(5) 0.0222(2) Uani 1 1 d . . .
C21 C -0.09036(12) 0.03906(17) 0.36901(8) 0.0261(4) Uani 1 1 d . . .
H21A H -0.1223 -0.0165 0.3346 0.031 Uiso 1 1 calc R . .
H21B H -0.1227 0.0272 0.4090 0.031 Uiso 1 1 calc R . .
C22 C 0.01199(12) -0.00104(17) 0.38160(9) 0.0286(4) Uani 1 1 d . . .
H22A H 0.0150 -0.0881 0.4020 0.034 Uiso 1 1 calc R . .
H22B H 0.0398 -0.0078 0.3396 0.034 Uiso 1 1 calc R . .
C23 C 0.07005(11) 0.09208(17) 0.42479(8) 0.0227(3) Uani 1 1 d . . .
C24 C 0.15748(12) 0.05363(18) 0.45412(8) 0.0276(4) Uani 1 1 d . . .
H24 H 0.1789 -0.0327 0.4486 0.033 Uiso 1 1 calc R . .
C25 C 0.21312(12) 0.1399(2) 0.49115(9) 0.0310(4) Uani 1 1 d . . .
H25 H 0.2725 0.1135 0.5119 0.037 Uiso 1 1 calc R . .
C26 C 0.18128(12) 0.26572(19) 0.49776(9) 0.0304(4) Uani 1 1 d . . .
H26 H 0.2190 0.3279 0.5222 0.037 Uiso 1 1 calc R . .
C27 C 0.09393(11) 0.29926(18) 0.46834(8) 0.0258(4) Uani 1 1 d . . .
H27 H 0.0719 0.3855 0.4732 0.031 Uiso 1 1 calc R . .
C28 C -0.13925(11) 0.25901(16) 0.45958(8) 0.0221(3) Uani 1 1 d . . .
C29 C -0.11681(12) 0.30262(16) 0.52334(8) 0.0243(3) Uani 1 1 d . . .
H29 H -0.0543 0.3314 0.5359 0.029 Uiso 1 1 calc R . .
C30 C -0.18306(12) 0.30513(17) 0.56899(8) 0.0269(4) Uani 1 1 d . . .
H30 H -0.1655 0.3362 0.6117 0.032 Uiso 1 1 calc R . .
C31 C -0.27443(12) 0.26240(18) 0.55220(8) 0.0276(4) Uani 1 1 d . . .
H31 H -0.3197 0.2634 0.5833 0.033 Uiso 1 1 calc R . .
C32 C -0.29917(12) 0.21823(18) 0.48961(8) 0.0274(4) Uani 1 1 d . . .
H32 H -0.3615 0.1883 0.4777 0.033 Uiso 1 1 calc R . .
C33 C -0.23278(11) 0.21775(18) 0.44428(8) 0.0256(4) Uani 1 1 d . . .
H33 H -0.2513 0.1885 0.4014 0.031 Uiso 1 1 calc R . .
C34 C -0.05722(11) 0.40458(17) 0.37066(8) 0.0222(3) Uani 1 1 d . . .
C35 C -0.11903(12) 0.50608(18) 0.38053(8) 0.0269(4) Uani 1 1 d . . .
H35 H -0.1665 0.4932 0.4094 0.032 Uiso 1 1 calc R . .
C36 C -0.11381(13) 0.62562(19) 0.34967(9) 0.0323(4) Uani 1 1 d . . .
H36 H -0.1578 0.6922 0.3571 0.039 Uiso 1 1 calc R . .
C37 C -0.04445(13) 0.64733(18) 0.30824(9) 0.0311(4) Uani 1 1 d . . .
H37 H -0.0404 0.7289 0.2871 0.037 Uiso 1 1 calc R . .
C38 C 0.01905(13) 0.54928(19) 0.29774(8) 0.0299(4) Uani 1 1 d . . .
H38 H 0.0673 0.5636 0.2697 0.036 Uiso 1 1 calc R . .
C39 C 0.01216(12) 0.43015(18) 0.32824(8) 0.0276(4) Uani 1 1 d . . .
H39 H 0.0559 0.3636 0.3202 0.033 Uiso 1 1 calc R . .
B21 B -0.06859(12) 0.26166(19) 0.40169(9) 0.0216(4) Uani 1 1 d . . .
N21 N 0.03823(9) 0.21434(13) 0.43284(6) 0.0208(3) Uani 1 1 d . . .
O21 O -0.09633(8) 0.17084(11) 0.34943(5) 0.0230(3) Uani 1 1 d . . .

loop_
_atom_site_aniso_label
_atom_site_aniso_U_11
_atom_site_aniso_U_22
_atom_site_aniso_U_33
_atom_site_aniso_U_23
_atom_site_aniso_U_13
_atom_site_aniso_U_12
C1 0.0316(9) 0.0162(8) 0.0268(8) 0.0009(6) 0.0032(7) 0.0012(7)
C2 0.0312(9) 0.0221(9) 0.0369(10) 0.0026(7) 0.0046(7) -0.0051(7)
C3 0.0246(8) 0.0218(8) 0.0226(8) -0.0036(6) 0.0050(6) -0.0021(7)
C4 0.0248(9) 0.0332(10) 0.0336(10) -0.0050(8) 0.0024(7) -0.0064(7)
C5 0.0214(8) 0.0424(11) 0.0295(9) -0.0060(8) -0.0031(7) 0.0025(8)
C6 0.0286(9) 0.0271(9) 0.0232(8) -0.0011(7) -0.0002(7) 0.0063(7)
C7 0.0249(8) 0.0210(8) 0.0195(7) -0.0012(6) 0.0033(6) 0.0014(6)
C8 0.0225(8) 0.0147(7) 0.0226(8) 0.0004(6) 0.0038(6) 0.0018(6)
C9 0.0216(8) 0.0275(9) 0.0239(8) -0.0014(7) 0.0024(6) 0.0028(7)
C10 0.0212(8) 0.0285(9) 0.0326(9) 0.0008(7) 0.0070(7) 0.0031(7)
C11 0.0318(9) 0.0222(8) 0.0241(8) 0.0026(7) 0.0117(7) 0.0070(7)
C12 0.0320(9) 0.0188(8) 0.0197(8) 0.0008(6) 0.0040(6) 0.0018(7)
C13 0.0232(8) 0.0167(7) 0.0220(8) 0.0006(6) 0.0029(6) -0.0005(6)
C14 0.0150(7) 0.0214(8) 0.0215(7) -0.0012(6) 0.0011(6) 0.0027(6)
C15 0.0194(7) 0.0233(8) 0.0213(8) 0.0003(6) 0.0019(6) 0.0017(6)
C16 0.0194(8) 0.0196(8) 0.0307(9) 0.0005(7) -0.0017(6) 0.0009(6)
C17 0.0241(8) 0.0230(8) 0.0300(9) -0.0078(7) -0.0024(7) 0.0039(7)
C18 0.0286(9) 0.0297(9) 0.0227(8) -0.0049(7) 0.0030(7) 0.0031(7)
C19 0.0226(8) 0.0227(8) 0.0232(8) -0.0011(6) 0.0040(6) 0.0005(6)
B1 0.0180(8) 0.0188(9) 0.0196(8) -0.0005(7) 0.0013(6) 0.0001(7)
N1 0.0205(6) 0.0192(7) 0.0171(6) -0.0018(5) 0.0037(5) 0.0008(5)
O1 0.0261(6) 0.0191(6) 0.0213(6) 0.0008(4) 0.0010(4) 0.0013(5)
C21 0.0261(8) 0.0265(9) 0.0257(8) -0.0045(7) 0.0028(7) -0.0060(7)
C22 0.0306(9) 0.0239(9) 0.0310(9) -0.0051(7) 0.0009(7) 0.0000(7)
C23 0.0207(8) 0.0262(9) 0.0217(8) -0.0007(6) 0.0041(6) -0.0006(6)
C24 0.0237(8) 0.0294(9) 0.0302(9) 0.0013(7) 0.0044(7) 0.0042(7)
C25 0.0200(8) 0.0441(11) 0.0284(9) 0.0002(8) 0.0005(7) 0.0016(8)
C26 0.0224(8) 0.0385(11) 0.0302(9) -0.0079(8) 0.0014(7) -0.0055(7)
C27 0.0237(8) 0.0285(9) 0.0256(8) -0.0053(7) 0.0039(6) -0.0022(7)
C28 0.0220(8) 0.0225(8) 0.0220(8) 0.0009(6) 0.0034(6) 0.0027(6)
C29 0.0233(8) 0.0244(9) 0.0250(8) -0.0004(7) 0.0019(6) 0.0002(7)
C30 0.0327(9) 0.0270(9) 0.0213(8) -0.0009(7) 0.0045(7) 0.0042(7)
C31 0.0284(9) 0.0302(9) 0.0259(8) 0.0040(7) 0.0108(7) 0.0094(7)
C32 0.0195(8) 0.0349(10) 0.0282(9) 0.0049(7) 0.0042(7) 0.0036(7)
C33 0.0227(8) 0.0321(9) 0.0219(8) 0.0007(7) 0.0016(6) 0.0024(7)
C34 0.0194(7) 0.0277(9) 0.0196(7) -0.0029(6) 0.0021(6) -0.0002(6)
C35 0.0243(8) 0.0317(9) 0.0253(8) 0.0001(7) 0.0058(7) 0.0039(7)
C36 0.0352(10) 0.0290(10) 0.0330(10) 0.0017(8) 0.0048(8) 0.0099(8)
C37 0.0378(10) 0.0279(9) 0.0271(9) 0.0041(7) 0.0010(7) 0.0014(8)
C38 0.0305(9) 0.0351(10) 0.0253(8) 0.0008(8) 0.0088(7) -0.0004(8)
C39 0.0276(9) 0.0283(9) 0.0281(9) -0.0018(7) 0.0087(7) 0.0035(7)
B21 0.0172(8) 0.0253(9) 0.0222(9) -0.0021(7) 0.0013(7) 0.0017(7)
N21 0.0182(6) 0.0238(7) 0.0207(6) -0.0017(5) 0.0033(5) -0.0009(5)
O21 0.0214(6) 0.0262(6) 0.0215(6) -0.0021(5) 0.0019(4) -0.0009(5)

loop_
_atom_type_symbol
_atom_type_description
_atom_type_scat_dispersion_real
_atom_type_scat_dispersion_imag
_atom_type_scat_source
C C 0.0033 0.0016 'International Tables Vol C Tables 4.2.6.8 and 6.1.1.4'
H H 0.0000 0.0000 'International Tables Vol C Tables 4.2.6.8 and 6.1.1.4'
B B 0.0013 0.0007 'International Tables Vol C Tables 4.2.6.8 and 6.1.1.4'
N N 0.0061 0.0033 'International Tables Vol C Tables 4.2.6.8 and 6.1.1.4'
O O 0.0106 0.0060 'International Tables Vol C Tables 4.2.6.8 and 6.1.1.4'

loop_
_geom_angle_atom_site_label_1
_geom_angle_atom_site_label_2
_geom_angle_atom_site_label_3
_geom_angle
_geom_angle_site_symmetry_1
_geom_angle_site_symmetry_3
O1 C1 C2 109.48(13) . .
O1 C1 H1A 109.8 . .
C2 C1 H1A 109.8 . .
O1 C1 H1B 109.8 . .
C2 C1 H1B 109.8 . .
H1A C1 H1B 108.2 . .
C3 C2 C1 112.41(14) . .
C3 C2 H2A 109.1 . .
C1 C2 H2A 109.1 . .
C3 C2 H2B 109.1 . .
C1 C2 H2B 109.1 . .
H2A C2 H2B 107.9 . .
N1 C3 C4 119.79(16) . .
N1 C3 C2 118.60(14) . .
C4 C3 C2 121.61(16) . .
C5 C4 C3 120.65(17) . .
C5 C4 H4 119.7 . .
C3 C4 H4 119.7 . .
C4 C5 C6 118.87(16) . .
C4 C5 H5 120.6 . .
C6 C5 H5 120.6 . .
C7 C6 C5 118.48(16) . .
C7 C6 H6 120.8 . .
C5 C6 H6 120.8 . .
N1 C7 C6 122.82(16) . .
N1 C7 H7 118.6 . .
C6 C7 H7 118.6 . .
C13 C8 C9 115.79(14) . .
C13 C8 B1 125.62(14) . .
C9 C8 B1 118.46(14) . .
C10 C9 C8 122.27(16) . .
C10 C9 H9 118.9 . .
C8 C9 H9 118.9 . .
C11 C10 C9 120.34(16) . .
C11 C10 H10 119.8 . .
C9 C10 H10 119.8 . .
C12 C11 C10 119.04(15) . .
C12 C11 H11 120.5 . .
C10 C11 H11 120.5 . .
C11 C12 C13 119.99(15) . .
C11 C12 H12 120.0 . .
C13 C12 H12 120.0 . .
C8 C13 C12 122.51(15) . .
C8 C13 H13 118.7 . .
C12 C13 H13 118.7 . .
C15 C14 C19 116.49(15) . .
C15 C14 B1 124.48(14) . .
C19 C14 B1 119.03(14) . .
C16 C15 C14 122.07(15) . .
C16 C15 H15 119.0 . .
C14 C15 H15 119.0 . .
C17 C16 C15 120.03(16) . .
C17 C16 H16 120.0 . .
C15 C16 H16 120.0 . .
C16 C17 C18 119.31(16) . .
C16 C17 H17 120.3 . .
C18 C17 H17 120.3 . .
C17 C18 C19 120.37(16) . .
C17 C18 H18 119.8 . .
C19 C18 H18 119.8 . .
C18 C19 C14 121.73(16) . .
C18 C19 H19 119.1 . .
C14 C19 H19 119.1 . .
O1 B1 C14 108.54(13) . .
O1 B1 C8 113.18(13) . .
C14 B1 C8 114.56(13) . .
O1 B1 N1 106.97(12) . .
C14 B1 N1 107.30(12) . .
C8 B1 N1 105.83(12) . .
C7 N1 C3 119.38(14) . .
C7 N1 B1 117.81(13) . .
C3 N1 B1 122.64(13) . .
C1 O1 B1 114.06(12) . .
O21 C21 C22 110.01(14) . .
O21 C21 H21A 109.7 . .
C22 C21 H21A 109.7 . .
O21 C21 H21B 109.7 . .
C22 C21 H21B 109.7 . .
H21A C21 H21B 108.2 . .
C23 C22 C21 113.28(14) . .
C23 C22 H22A 108.9 . .
C21 C22 H22A 108.9 . .
C23 C22 H22B 108.9 . .
C21 C22 H22B 108.9 . .
H22A C22 H22B 107.7 . .
N21 C23 C24 120.47(15) . .
N21 C23 C22 119.63(14) . .
C24 C23 C22 119.85(16) . .
C25 C24 C23 120.34(17) . .
C25 C24 H24 119.8 . .
C23 C24 H24 119.8 . .
C24 C25 C26 118.89(16) . .
C24 C25 H25 120.6 . .
C26 C25 H25 120.6 . .
C27 C26 C25 118.80(16) . .
C27 C26 H26 120.6 . .
C25 C26 H26 120.6 . .
N21 C27 C26 122.58(17) . .
N21 C27 H27 118.7 . .
C26 C27 H27 118.7 . .
C29 C28 C33 115.98(15) . .
C29 C28 B21 125.60(14) . .
C33 C28 B21 118.29(14) . .
C30 C29 C28 122.22(16) . .
C30 C29 H29 118.9 . .
C28 C29 H29 118.9 . .
C31 C30 C29 120.07(16) . .
C31 C30 H30 120.0 . .
C29 C30 H30 120.0 . .
C30 C31 C32 119.34(15) . .
C30 C31 H31 120.3 . .
C32 C31 H31 120.3 . .
C31 C32 C33 120.05(16) . .
C31 C32 H32 120.0 . .
C33 C32 H32 120.0 . .
C32 C33 C28 122.33(16) . .
C32 C33 H33 118.8 . .
C28 C33 H33 118.8 . .
C35 C34 C39 116.12(16) . .
C35 C34 B21 122.44(14) . .
C39 C34 B21 121.29(15) . .
C36 C35 C34 122.38(16) . .
C36 C35 H35 118.8 . .
C34 C35 H35 118.8 . .
C37 C36 C35 119.88(17) . .
C37 C36 H36 120.1 . .
C35 C36 H36 120.1 . .
C36 C37 C38 119.46(17) . .
C36 C37 H37 120.3 . .
C38 C37 H37 120.3 . .
C37 C38 C39 119.94(16) . .
C37 C38 H38 120.0 . .
C39 C38 H38 120.0 . .
C38 C39 C34 122.20(16) . .
C38 C39 H39 118.9 . .
C34 C39 H39 118.9 . .
O21 B21 C34 108.64(13) . .
O21 B21 C28 112.99(14) . .
C34 B21 C28 113.35(14) . .
O21 B21 N21 105.91(13) . .
C34 B21 N21 107.33(13) . .
C28 B21 N21 108.21(13) . .
C27 N21 C23 118.88(14) . .
C27 N21 B21 119.27(14) . .
C23 N21 B21 121.83(13) . .
C21 O21 B21 113.46(13) . .

loop_
_geom_bond_atom_site_label_1
_geom_bond_atom_site_label_2
_geom_bond_distance
_geom_bond_site_symmetry_2
C1 O1 1.4133(19) .
C1 C2 1.516(2) .
C1 H1A 0.9900 .
C1 H1B 0.9900 .
C2 C3 1.498(2) .
C2 H2A 0.9900 .
C2 H2B 0.9900 .
C3 N1 1.350(2) .
C3 C4 1.393(2) .
C4 C5 1.378(3) .
C4 H4 0.9500 .
C5 C6 1.382(3) .
C5 H5 0.9500 .
C6 C7 1.376(2) .
C6 H6 0.9500 .
C7 N1 1.347(2) .
C7 H7 0.9500 .
C8 C13 1.396(2) .
C8 C9 1.406(2) .
C8 B1 1.630(2) .
C9 C10 1.390(2) .
C9 H9 0.9500 .
C10 C11 1.386(2) .
C10 H10 0.9500 .
C11 C12 1.385(2) .
C11 H11 0.9500 .
C12 C13 1.398(2) .
C12 H12 0.9500 .
C13 H13 0.9500 .
C14 C15 1.399(2) .
C14 C19 1.403(2) .
C14 B1 1.619(2) .
C15 C16 1.392(2) .
C15 H15 0.9500 .
C16 C17 1.383(2) .
C16 H16 0.9500 .
C17 C18 1.386(3) .
C17 H17 0.9500 .
C18 C19 1.388(2) .
C18 H18 0.9500 .
C19 H19 0.9500 .
B1 O1 1.450(2) .
B1 N1 1.670(2) .
C21 O21 1.416(2) .
C21 C22 1.512(2) .
C21 H21A 0.9900 .
C21 H21B 0.9900 .
C22 C23 1.504(2) .
C22 H22A 0.9900 .
C22 H22B 0.9900 .
C23 N21 1.353(2) .
C23 C24 1.390(2) .
C24 C25 1.374(3) .
C24 H24 0.9500 .
C25 C26 1.383(3) .
C25 H25 0.9500 .
C26 C27 1.376(2) .
C26 H26 0.9500 .
C27 N21 1.350(2) .
C27 H27 0.9500 .
C28 C29 1.401(2) .
C28 C33 1.404(2) .
C28 B21 1.632(2) .
C29 C30 1.394(2) .
C29 H29 0.9500 .
C30 C31 1.385(2) .
C30 H30 0.9500 .
C31 C32 1.386(2) .
C31 H31 0.9500 .
C32 C33 1.390(2) .
C32 H32 0.9500 .
C33 H33 0.9500 .
C34 C35 1.392(2) .
C34 C39 1.404(2) .
C34 B21 1.619(3) .
C35 C36 1.391(3) .
C35 H35 0.9500 .
C36 C37 1.383(3) .
C36 H36 0.9500 .
C37 C38 1.385(3) .
C37 H37 0.9500 .
C38 C39 1.387(3) .
C38 H38 0.9500 .
C39 H39 0.9500 .
B21 O21 1.455(2) .
B21 N21 1.667(2) .
